data_4107170
loop_
_publ_author_name
'Christian Kleeberg'
'Man Sing Cheung'
'Zhenyang Lin'
'Todd B. Marder'

_publ_contact_author_address
;
 Technische Universitaet Braunschweig
 Institut fuer Anorganische und Analytische Chemie
 Hagenring 30
 38106 Braunschweig
 Germany
;
_publ_contact_author_email ch.kleeberg@tu-braunschweig.de
_publ_contact_author_fax '+49 (0) 531 391-5387'
_publ_contact_author_name 'Christian Kleeberg'
_publ_contact_author_phone '+49 (0) 531 391-5312'
_publ_section_title
;
 Copper-Mediated Reduction of CO2 with pinB-SiMe2Ph via CO2 Insertion into
 a Copper-Silicon Bond
;
_journal_name_full 'Journal of the American Chemical Society'
_journal_page_first 19060
_journal_page_last 19063
_journal_paper_doi 10.1021/ja208969d
_journal_volume 133
_journal_year 2011
_chemical_formula_moiety 'C36 H47 Cu N2 O2 Si, 0.19 (C7 H8)'
_chemical_formula_sum 'C37.33 H48.52 Cu N2 O2 Si'
_chemical_formula_weight 649.02
_chemical_name_common '[(iPrNHC)Cu-CO2-SiMe2Ph]'
_chemical_name_systematic
;
 ?
;
_space_group_IT_number 2
_symmetry_cell_setting triclinic
_symmetry_Int_Tables_number 2
_symmetry_space_group_name_Hall '-P 1'
_symmetry_space_group_name_H-M 'P -1'
_atom_sites_solution_hydrogens geom
_atom_sites_solution_primary direct
_atom_sites_solution_secondary difmap
_audit_creation_method SHELXL-97
_cell_angle_alpha 86.4280(10)
_cell_angle_beta 72.6300(10)
_cell_angle_gamma 69.661(2)
_cell_formula_units_Z 4
_cell_length_a 12.9446(2)
_cell_length_b 16.1548(3)
_cell_length_c 20.9756(3)
_cell_measurement_reflns_used 22148
_cell_measurement_temperature 100(2)
_cell_measurement_theta_max 30.7690
_cell_measurement_theta_min 2.2576
_cell_volume 3921.11(12)
_computing_cell_refinement
;
 CrysAlisPro, Oxford Diffraction Ltd.,
 Version 1.171.34.44 (release 25-10-2010 CrysAlis171 .NET)
 (compiled Oct 25 2010,18:11:34)
;
_computing_data_collection
;
 CrysAlisPro, Oxford Diffraction Ltd.,
 Version 1.171.34.44 (release 25-10-2010 CrysAlis171 .NET)
 (compiled Oct 25 2010,18:11:34)
;
_computing_data_reduction
;
 CrysAlisPro, Oxford Diffraction Ltd.,
 Version 1.171.34.44 (release 25-10-2010 CrysAlis171 .NET)
 (compiled Oct 25 2010,18:11:34)
;
_computing_molecular_graphics
;
 ORTEP3 for Windows (L. J. Farrugia, J. Appl. Crystallogr. 1997, 30, 565.)
;
_computing_publication_material
;
 WinGX v1.70.01 (L. J. Farrugia, J. Appl. Cryst., 1999, 32, 837-838.)
;
_computing_structure_refinement
;
 SHELXL-97 (G. M. Sheldrick, Acta Cryst. (2008). A64, 112-122)
;
_computing_structure_solution
;
 SIR-92 (A. Altomare, G. Cascarano, C. Giacovazzo and A. Guagliardi,
 J. Appl. Crystallogr. 1993, 26, 343-350.)
;
_diffrn_ambient_temperature 100(2)
_diffrn_detector_area_resol_mean 16.1419
_diffrn_measured_fraction_theta_full 0.999
_diffrn_measured_fraction_theta_max 0.999
_diffrn_measurement_device_type 'Oxford Diffraction, Xcalibur, EOS'
_diffrn_measurement_method \w-scan
_diffrn_radiation_monochromator graphite
_diffrn_radiation_source 'Enhance (Mo) X-ray Source'
_diffrn_radiation_type MoK\a
_diffrn_radiation_wavelength 0.71073
_diffrn_reflns_av_R_equivalents 0.0349
_diffrn_reflns_av_sigmaI/netI 0.0365
_diffrn_reflns_limit_h_max 17
_diffrn_reflns_limit_h_min -17
_diffrn_reflns_limit_k_max 21
_diffrn_reflns_limit_k_min -21
_diffrn_reflns_limit_l_max 27
_diffrn_reflns_limit_l_min -27
_diffrn_reflns_number 76972
_diffrn_reflns_theta_full 28.00
_diffrn_reflns_theta_max 28.00
_diffrn_reflns_theta_min 2.26
_exptl_absorpt_coefficient_mu 0.618
_exptl_absorpt_correction_T_max 1.00000
_exptl_absorpt_correction_T_min 0.95253
_exptl_absorpt_correction_type multi-scan
_exptl_absorpt_process_details
;
 CrysAlisPro, Oxford Diffraction Ltd.,
 Version 1.171.34.44 (release 25-10-2010 CrysAlis171 .NET)
 (compiled Oct 25 2010,18:11:34)
 empirical absorption correction using spherical harmonics,
 implemented in SCALE3 ABSPACK scaling algorithm.
;
_exptl_crystal_colour colourless
_exptl_crystal_density_diffrn 1.098
_exptl_crystal_description block
_exptl_crystal_F_000 1382
_exptl_crystal_recrystallization_method 'Crystallised at -20deg C from the reaction mixture by layering with pentane.'
_exptl_crystal_size_max 0.39
_exptl_crystal_size_mid 0.31
_exptl_crystal_size_min 0.22
_platon_squeeze_details
;
 Spek, A. L. (1998)
 PLATON, A Multipurpose Crystallographic Tool, 
 Utrecht University, Utrecht, The Netherlands.
;
_refine_diff_density_max 0.997
_refine_diff_density_min -0.625
_refine_diff_density_rms 0.082
_refine_ls_extinction_method none
_refine_ls_goodness_of_fit_ref 1.057
_refine_ls_hydrogen_treatment constr
_refine_ls_matrix_type full
_refine_ls_number_parameters 858
_refine_ls_number_reflns 18895
_refine_ls_number_restraints 80
_refine_ls_restrained_S_all 1.057
_refine_ls_R_factor_all 0.0766
_refine_ls_R_factor_gt 0.0585
_refine_ls_shift/su_max 0.014
_refine_ls_shift/su_mean 0.000
_refine_ls_structure_factor_coef Fsqd
_refine_ls_weighting_details 'calc w=1/[\s^2^(Fo^2^)+(0.0939P)^2^+2.5894P] where P=(Fo^2^+2Fc^2^)/3'
_refine_ls_weighting_scheme calc
_refine_ls_wR_factor_gt 0.1582
_refine_ls_wR_factor_ref 0.1698
_reflns_number_gt 14543
_reflns_number_total 18895
_reflns_threshold_expression I>2\s(I)
_cod_data_source_file ja208969d_si_003.cif
_cod_data_source_block ck12ck
_cod_original_cell_volume 3921.11(11)
_cod_database_code 4107170

loop_
_symmetry_equiv_pos_as_xyz
'x, y, z'
'-x, -y, -z'

loop_
_atom_site_label
_atom_site_type_symbol
_atom_site_fract_x
_atom_site_fract_y
_atom_site_fract_z
_atom_site_U_iso_or_equiv
_atom_site_adp_type
_atom_site_occupancy
_atom_site_symmetry_multiplicity
_atom_site_calc_flag
_atom_site_refinement_flags
_atom_site_disorder_assembly
_atom_site_disorder_group
C1 C 0.5744(2) 0.26588(16) 0.89280(13) 0.0249(5) Uani 1 1 d . . .
C1A C 0.1379(2) 0.23575(15) 0.59077(12) 0.0241(5) Uani 1 1 d . A .
C2 C 0.4064(2) 0.27753(17) 0.87364(14) 0.0305(6) Uani 1 1 d . . .
H2 H 0.3334 0.3030 0.8659 0.037 Uiso 1 1 calc R . .
C2A C 0.0056(2) 0.25716(16) 0.69291(12) 0.0240(5) Uani 1 1 d . . .
H2A H -0.0626 0.2830 0.7286 0.029 Uiso 1 1 calc R . .
C3 C 0.4631(2) 0.19104(17) 0.87775(15) 0.0328(6) Uani 1 1 d . . .
H3 H 0.4381 0.1435 0.8734 0.039 Uiso 1 1 calc R . .
C3A C 0.0943(2) 0.18296(16) 0.69435(12) 0.0257(5) Uani 1 1 d . . .
H3A H 0.1006 0.1460 0.7311 0.031 Uiso 1 1 calc R . .
C4 C 0.44055(19) 0.41740(15) 0.88304(12) 0.0232(5) Uani 1 1 d . . .
C4A C -0.0444(2) 0.36428(15) 0.60663(12) 0.0247(5) Uani 1 1 d . . .
C5 C 0.3689(2) 0.46567(16) 0.94270(13) 0.0251(5) Uani 1 1 d . . .
C5A C -0.0544(2) 0.44880(16) 0.62597(13) 0.0279(5) Uani 1 1 d . . .
C6 C 0.3295(2) 0.55779(16) 0.94037(14) 0.0285(5) Uani 1 1 d . . .
H6 H 0.2808 0.5930 0.9798 0.034 Uiso 1 1 calc R . .
C6A C -0.1320(3) 0.52070(18) 0.60474(14) 0.0366(6) Uani 1 1 d . . .
H6A H -0.1405 0.5790 0.6167 0.044 Uiso 1 1 calc R . .
C7 C 0.3606(2) 0.59801(17) 0.88134(15) 0.0330(6) Uani 1 1 d . . .
H7 H 0.3321 0.6606 0.8804 0.040 Uiso 1 1 calc R . .
C7A C -0.1967(3) 0.50877(19) 0.56671(15) 0.0411(7) Uani 1 1 d . . .
H7A H -0.2494 0.5587 0.5530 0.049 Uiso 1 1 calc R . .
C8 C 0.4329(2) 0.54837(18) 0.82336(15) 0.0338(6) Uani 1 1 d . . .
H8 H 0.4545 0.5774 0.7834 0.041 Uiso 1 1 calc R . .
C8A C -0.1853(3) 0.42472(19) 0.54851(14) 0.0383(6) Uani 1 1 d . . .
H8A H -0.2305 0.4174 0.5224 0.046 Uiso 1 1 calc R . .
C9 C 0.4740(2) 0.45691(17) 0.82282(13) 0.0290(5) Uani 1 1 d . . .
C9A C -0.1084(2) 0.35007(17) 0.56779(13) 0.0301(5) Uani 1 1 d . . .
C10 C 0.3373(2) 0.42157(17) 1.00809(13) 0.0295(5) Uani 1 1 d . . .
H10 H 0.3537 0.3580 0.9975 0.035 Uiso 1 1 calc R . .
C10A C 0.0123(2) 0.46340(17) 0.67003(13) 0.0305(5) Uani 1 1 d . . .
H10A H 0.0721 0.4056 0.6734 0.037 Uiso 1 1 calc R . .
C11 C 0.2088(3) 0.4629(3) 1.04684(17) 0.0486(8) Uani 1 1 d . . .
H11A H 0.1899 0.4278 1.0855 0.073 Uiso 1 1 calc R . .
H11B H 0.1620 0.4637 1.0175 0.073 Uiso 1 1 calc R . .
H11C H 0.1926 0.5234 1.0622 0.073 Uiso 1 1 calc R . .
C11A C -0.0679(3) 0.4967(2) 0.74059(15) 0.0434(7) Uani 1 1 d . . .
H11D H -0.1296 0.5519 0.7380 0.065 Uiso 1 1 calc R . .
H11E H -0.0237 0.5073 0.7679 0.065 Uiso 1 1 calc R . .
H11F H -0.1017 0.4522 0.7610 0.065 Uiso 1 1 calc R . .
C12 C 0.4103(4) 0.4256(3) 1.05130(19) 0.0623(11) Uani 1 1 d . . .
H12A H 0.4921 0.3997 1.0261 0.093 Uiso 1 1 calc R . .
H12B H 0.3935 0.3924 1.0915 0.093 Uiso 1 1 calc R . .
H12C H 0.3928 0.4874 1.0643 0.093 Uiso 1 1 calc R . .
C12A C 0.0734(4) 0.5290(2) 0.63987(19) 0.0541(9) Uani 1 1 d . . .
H12D H 0.1230 0.5081 0.5944 0.081 Uiso 1 1 calc R . .
H12E H 0.1206 0.5337 0.6674 0.081 Uiso 1 1 calc R . .
H12F H 0.0158 0.5871 0.6386 0.081 Uiso 1 1 calc R . .
C13 C 0.5577(2) 0.4029(2) 0.75949(14) 0.0365(6) Uani 1 1 d . . .
H13 H 0.5603 0.3404 0.7650 0.044 Uiso 1 1 calc R . .
C13A C -0.0984(3) 0.25832(18) 0.54732(15) 0.0367(6) Uani 1 1 d . . .
H13A H -0.0453 0.2140 0.5691 0.044 Uiso 1 1 calc R . .
C14 C 0.5208(3) 0.4360(3) 0.69687(17) 0.0565(10) Uani 1 1 d . . .
H14A H 0.4422 0.4368 0.7035 0.085 Uiso 1 1 calc R . .
H14B H 0.5737 0.3966 0.6583 0.085 Uiso 1 1 calc R . .
H14C H 0.5229 0.4959 0.6888 0.085 Uiso 1 1 calc R . .
C14A C -0.2155(3) 0.2448(2) 0.5702(2) 0.0561(9) Uani 1 1 d . . .
H14D H -0.2467 0.2532 0.6190 0.084 Uiso 1 1 calc R . .
H14E H -0.2055 0.1848 0.5568 0.084 Uiso 1 1 calc R . .
H14F H -0.2691 0.2878 0.5495 0.084 Uiso 1 1 calc R . .
C15 C 0.6790(2) 0.4042(2) 0.75055(16) 0.0454(7) Uani 1 1 d . . .
H15A H 0.6788 0.4648 0.7437 0.068 Uiso 1 1 calc R . .
H15B H 0.7334 0.3662 0.7116 0.068 Uiso 1 1 calc R . .
H15C H 0.7022 0.3825 0.7906 0.068 Uiso 1 1 calc R . .
C15A C -0.0461(3) 0.2420(2) 0.47143(17) 0.0541(9) Uani 1 1 d . . .
H15D H -0.0982 0.2835 0.4490 0.081 Uiso 1 1 calc R . .
H15E H -0.0351 0.1813 0.4592 0.081 Uiso 1 1 calc R . .
H15F H 0.0285 0.2508 0.4575 0.081 Uiso 1 1 calc R . .
C16 C 0.6492(2) 0.10238(17) 0.89879(16) 0.0338(6) Uani 1 1 d . . .
C16A C 0.2779(2) 0.09374(16) 0.61065(12) 0.0282(5) Uani 1 1 d . . .
C17 C 0.7276(2) 0.05125(18) 0.84104(17) 0.0410(7) Uani 1 1 d . . .
C17A C 0.2680(3) 0.01985(17) 0.58424(14) 0.0362(6) Uani 1 1 d . . .
C18 C 0.8033(3) -0.0303(2) 0.8518(2) 0.0580(10) Uani 1 1 d . . .
H18 H 0.8570 -0.0678 0.8146 0.070 Uiso 1 1 calc R . .
C18A C 0.3672(3) -0.05536(19) 0.56602(16) 0.0447(7) Uani 1 1 d . . .
H18A H 0.3640 -0.1066 0.5479 0.054 Uiso 1 1 calc R . .
C19 C 0.8016(4) -0.0572(2) 0.9155(3) 0.0661(11) Uani 1 1 d . . .
H19 H 0.8547 -0.1128 0.9215 0.079 Uiso 1 1 calc R . .
C19A C 0.4684(3) -0.0565(2) 0.57375(15) 0.0476(8) Uani 1 1 d . . .
H19A H 0.5347 -0.1084 0.5610 0.057 Uiso 1 1 calc R . .
C20 C 0.7250(4) -0.0058(2) 0.9704(2) 0.0591(10) Uani 1 1 d . . .
H20 H 0.7265 -0.0259 1.0137 0.071 Uiso 1 1 calc R . .
C20A C 0.4761(3) 0.0171(2) 0.59995(15) 0.0436(7) Uani 1 1 d . . .
H20A H 0.5475 0.0150 0.6050 0.052 Uiso 1 1 calc R . .
C21 C 0.6443(3) 0.0761(2) 0.96398(18) 0.0453(7) Uani 1 1 d . . .
C21A C 0.3791(2) 0.09472(18) 0.61915(13) 0.0333(6) Uani 1 1 d . . .
C22 C 0.7332(3) 0.0840(2) 0.77109(18) 0.0470(8) Uani 1 1 d . . .
H22 H 0.6590 0.1331 0.7737 0.056 Uiso 1 1 calc R . .
C22A C 0.1566(3) 0.0194(2) 0.57463(19) 0.0490(8) Uani 1 1 d . . .
H22A H 0.0957 0.0779 0.5921 0.059 Uiso 1 1 calc R . .
C23 C 0.7491(4) 0.0137(3) 0.7203(3) 0.0769(13) Uani 1 1 d . . .
H23A H 0.8250 -0.0323 0.7133 0.115 Uiso 1 1 calc R . .
H23B H 0.7435 0.0410 0.6778 0.115 Uiso 1 1 calc R . .
H23C H 0.6889 -0.0126 0.7370 0.115 Uiso 1 1 calc R . .
C23A C 0.1159(4) -0.0532(3) 0.6143(2) 0.0750(13) Uani 1 1 d . . .
H23D H 0.1738 -0.1114 0.5979 0.112 Uiso 1 1 calc R . .
H23E H 0.0424 -0.0499 0.6081 0.112 Uiso 1 1 calc R . .
H23F H 0.1055 -0.0443 0.6619 0.112 Uiso 1 1 calc R . .
C24 C 0.8310(5) 0.1217(4) 0.7466(2) 0.0870(17) Uani 1 1 d . . .
H24A H 0.8185 0.1690 0.7781 0.130 Uiso 1 1 calc R . .
H24B H 0.8321 0.1454 0.7023 0.130 Uiso 1 1 calc R . .
H24C H 0.9048 0.0747 0.7438 0.130 Uiso 1 1 calc R . .
C24A C 0.1691(4) 0.0093(3) 0.5007(2) 0.0616(10) Uani 1 1 d . . .
H24D H 0.1872 0.0591 0.4772 0.092 Uiso 1 1 calc R . .
H24E H 0.0966 0.0082 0.4957 0.092 Uiso 1 1 calc R . .
H24F H 0.2314 -0.0461 0.4816 0.092 Uiso 1 1 calc R . .
C25 C 0.5550(4) 0.1312(3) 1.02518(19) 0.0612(10) Uani 1 1 d . . .
H25 H 0.4954 0.1796 1.0102 0.073 Uiso 1 1 calc R . .
C25A C 0.3879(3) 0.1757(2) 0.64728(15) 0.0415(7) Uani 1 1 d . . .
H25A H 0.3084 0.2206 0.6621 0.050 Uiso 1 1 calc R . .
C26 C 0.4943(5) 0.0755(4) 1.0751(3) 0.0959(18) Uani 1 1 d . . .
H26A H 0.4684 0.0405 1.0509 0.144 Uiso 1 1 calc R . .
H26B H 0.4276 0.1150 1.1088 0.144 Uiso 1 1 calc R . .
H26C H 0.5485 0.0359 1.0971 0.144 Uiso 1 1 calc R . .
C26A C 0.4313(4) 0.1540(3) 0.7088(2) 0.0820(16) Uani 1 1 d . . .
H26D H 0.5089 0.1093 0.6961 0.123 Uiso 1 1 calc R . .
H26E H 0.3791 0.1311 0.7430 0.123 Uiso 1 1 calc R . .
H26F H 0.4338 0.2076 0.7267 0.123 Uiso 1 1 calc R . .
C27 C 0.6131(5) 0.1728(3) 1.0619(2) 0.0783(15) Uani 1 1 d . . .
H27A H 0.6683 0.1260 1.0793 0.118 Uiso 1 1 calc R . .
H27B H 0.5543 0.2120 1.0991 0.118 Uiso 1 1 calc R . .
H27C H 0.6538 0.2069 1.0307 0.118 Uiso 1 1 calc R . .
C27A C 0.4621(5) 0.2166(4) 0.5928(2) 0.0899(18) Uani 1 1 d . . .
H27D H 0.4559 0.2740 0.6095 0.135 Uiso 1 1 calc R . .
H27E H 0.4350 0.2247 0.5531 0.135 Uiso 1 1 calc R . .
H27F H 0.5428 0.1772 0.5809 0.135 Uiso 1 1 calc R . .
C28 C 0.9236(2) 0.26371(17) 0.89028(12) 0.0264(5) Uani 1 1 d . . .
C28A C 0.3021(3) 0.2072(2) 0.37368(16) 0.0469(8) Uani 1 1 d . . .
C29 C 1.1658(3) 0.1634(2) 0.8990(2) 0.0570(10) Uani 1 1 d . . .
H29A H 1.2319 0.1665 0.9112 0.085 Uiso 1 1 calc R . .
H29B H 1.1893 0.1475 0.8512 0.085 Uiso 1 1 calc R . .
H29C H 1.1384 0.1186 0.9250 0.085 Uiso 1 1 calc R . .
C30 C 0.9987(3) 0.3065(3) 1.00808(16) 0.0605(11) Uani 1 1 d . . .
H30A H 0.9763 0.2601 1.0347 0.091 Uiso 1 1 calc R . .
H30B H 0.9324 0.3617 1.0167 0.091 Uiso 1 1 calc R . .
H30C H 1.0616 0.3154 1.0203 0.091 Uiso 1 1 calc R . .
C31 C 1.1051(2) 0.35534(18) 0.86613(14) 0.0303(5) Uani 1 1 d . . .
C32 C 1.0971(2) 0.4353(2) 0.89373(15) 0.0381(7) Uani 1 1 d . . .
H32 H 1.0562 0.4507 0.9396 0.046 Uiso 1 1 calc R . .
C33 C 1.1472(2) 0.4921(2) 0.85589(17) 0.0408(7) Uani 1 1 d . . .
H33 H 1.1400 0.5457 0.8759 0.049 Uiso 1 1 calc R . .
C34 C 1.2073(2) 0.4715(2) 0.78953(17) 0.0394(7) Uani 1 1 d . . .
H34 H 1.2422 0.5105 0.7638 0.047 Uiso 1 1 calc R . .
C35 C 1.2167(2) 0.39334(19) 0.76027(15) 0.0343(6) Uani 1 1 d . . .
H35 H 1.2580 0.3787 0.7143 0.041 Uiso 1 1 calc R . .
C36 C 1.1655(2) 0.33653(18) 0.79854(14) 0.0307(5) Uani 1 1 d . . .
H36 H 1.1719 0.2835 0.7780 0.037 Uiso 1 1 calc R . .
N1 N 0.47504(16) 0.32227(13) 0.88295(11) 0.0239(4) Uani 1 1 d . . .
N1A N 0.03306(17) 0.28844(12) 0.62955(10) 0.0228(4) Uani 1 1 d . . .
N2 N 0.56556(17) 0.18493(14) 0.88953(12) 0.0282(5) Uani 1 1 d . . .
N2A N 0.17446(17) 0.17114(13) 0.63169(10) 0.0239(4) Uani 1 1 d . . .
O1 O 0.82079(15) 0.30405(13) 0.92754(10) 0.0350(4) Uani 1 1 d . . .
O1A O 0.2896(2) 0.26672(14) 0.41520(11) 0.0477(6) Uani 1 1 d . A .
O2 O 0.94550(18) 0.21999(17) 0.83925(10) 0.0495(6) Uani 1 1 d . . .
O2A O 0.2769(2) 0.13943(18) 0.39039(14) 0.0613(7) Uani 1 1 d . A .
Si1 Si 1.04802(6) 0.27269(6) 0.91744(4) 0.03340(18) Uani 1 1 d . . .
Cu1 Cu 0.69961(2) 0.286780(19) 0.906464(16) 0.02521(9) Uani 1 1 d . . .
Cu1A Cu 0.21388(3) 0.24876(2) 0.502229(16) 0.03066(10) Uani 1 1 d . . .
Si1A Si 0.35707(12) 0.21882(7) 0.28106(5) 0.0417(3) Uani 0.775(2) 1 d PD A 1
C29A C 0.4802(5) 0.1147(3) 0.2481(3) 0.0692(18) Uani 0.775(2) 1 d PD A 1
H29D H 0.5083 0.1154 0.1992 0.104 Uiso 0.775(2) 1 calc PR A 1
H29E H 0.4546 0.0640 0.2606 0.104 Uiso 0.775(2) 1 calc PR A 1
H29F H 0.5425 0.1100 0.2671 0.104 Uiso 0.775(2) 1 calc PR A 1
C30A C 0.4049(5) 0.3167(3) 0.2626(3) 0.0617(14) Uani 0.775(2) 1 d PD A 1
H30D H 0.4215 0.3265 0.2146 0.093 Uiso 0.775(2) 1 calc PR A 1
H30E H 0.4746 0.3058 0.2760 0.093 Uiso 0.775(2) 1 calc PR A 1
H30F H 0.3436 0.3691 0.2876 0.093 Uiso 0.775(2) 1 calc PR A 1
C31A C 0.2321(4) 0.2365(2) 0.2474(2) 0.0478(10) Uani 0.775(2) 1 d PD A 1
C32A C 0.2346(7) 0.2659(4) 0.1838(3) 0.086(2) Uani 0.775(2) 1 d PD A 1
H32A H 0.3017 0.2756 0.1558 0.103 Uiso 0.775(2) 1 calc PR A 1
C33A C 0.1392(10) 0.2817(5) 0.1598(4) 0.142(5) Uani 0.775(2) 1 d PD A 1
H33A H 0.1430 0.3017 0.1159 0.170 Uiso 0.775(2) 1 calc PR A 1
C34A C 0.0418(9) 0.2687(4) 0.1986(5) 0.106(3) Uani 0.775(2) 1 d PD A 1
H34A H -0.0230 0.2800 0.1827 0.127 Uiso 0.775(2) 1 calc PR A 1
C35A C 0.0398(5) 0.2389(4) 0.2613(4) 0.083(2) Uani 0.775(2) 1 d PD A 1
H35A H -0.0275 0.2289 0.2888 0.100 Uiso 0.775(2) 1 calc PR A 1
C36A C 0.1306(4) 0.2231(3) 0.2853(2) 0.0572(12) Uani 0.775(2) 1 d PD A 1
H36A H 0.1253 0.2024 0.3292 0.069 Uiso 0.775(2) 1 calc PR A 1
Si1B Si 0.4506(4) 0.2229(3) 0.2962(2) 0.0417(3) Uani 0.1765(16) 1 d PD A 2
C29B C 0.5205(12) 0.1126(9) 0.2509(13) 0.0692(18) Uani 0.1765(16) 1 d PD A 2
H29G H 0.4792 0.0730 0.2729 0.104 Uiso 0.1765(16) 1 calc PR A 2
H29H H 0.6009 0.0877 0.2514 0.104 Uiso 0.1765(16) 1 calc PR A 2
H29I H 0.5182 0.1191 0.2045 0.104 Uiso 0.1765(16) 1 calc PR A 2
C30B C 0.374(2) 0.3070(11) 0.2450(13) 0.0617(14) Uani 0.1765(16) 1 d PD A 2
H30G H 0.4304 0.3145 0.2039 0.093 Uiso 0.1765(16) 1 calc PR A 2
H30H H 0.3336 0.3635 0.2708 0.093 Uiso 0.1765(16) 1 calc PR A 2
H30I H 0.3183 0.2871 0.2335 0.093 Uiso 0.1765(16) 1 calc PR A 2
C31B C 0.5537(7) 0.2641(8) 0.3198(4) 0.0478(10) Uani 0.1765(16) 1 d PD A 2
C32B C 0.5312(12) 0.2958(12) 0.3842(5) 0.086(2) Uani 0.1765(16) 1 d PD A 2
H32B H 0.4633 0.2951 0.4177 0.103 Uiso 0.1765(16) 1 calc PR A 2
C33B C 0.6076(17) 0.3288(15) 0.4007(8) 0.142(5) Uani 0.1765(16) 1 d PD A 2
H33B H 0.5900 0.3513 0.4449 0.170 Uiso 0.1765(16) 1 calc PR A 2
C34B C 0.7063(15) 0.3291(14) 0.3541(9) 0.106(3) Uani 0.1765(16) 1 d PD A 2
H34B H 0.7552 0.3554 0.3641 0.127 Uiso 0.1765(16) 1 calc PR A 2
C35B C 0.7333(10) 0.2906(13) 0.2923(9) 0.083(2) Uani 0.1765(16) 1 d PD A 2
H35B H 0.8034 0.2883 0.2597 0.100 Uiso 0.1765(16) 1 calc PR A 2
C36B C 0.6629(8) 0.2555(11) 0.2762(6) 0.0572(12) Uani 0.1765(16) 1 d PD A 2
H36B H 0.6882 0.2242 0.2343 0.069 Uiso 0.1765(16) 1 calc PR A 2
Si1C Si 0.3031(18) 0.2126(11) 0.2673(9) 0.0417(3) Uani 0.049(2) 1 d PD A 3
C29C C 0.412(3) 0.104(2) 0.229(3) 0.0692(18) Uani 0.049(2) 1 d PD A 3
H29J H 0.4739 0.0866 0.2499 0.104 Uiso 0.049(2) 1 calc PR A 3
H29K H 0.4435 0.1101 0.1809 0.104 Uiso 0.049(2) 1 calc PR A 3
H29L H 0.3746 0.0596 0.2358 0.104 Uiso 0.049(2) 1 calc PR A 3
C30C C 0.358(4) 0.305(3) 0.236(4) 0.0617(14) Uani 0.049(2) 1 d PD A 3
H30J H 0.3192 0.3379 0.2045 0.093 Uiso 0.049(2) 1 calc PR A 3
H30K H 0.4416 0.2804 0.2142 0.093 Uiso 0.049(2) 1 calc PR A 3
H30L H 0.3434 0.3443 0.2742 0.093 Uiso 0.049(2) 1 calc PR A 3
C31C C 0.160(2) 0.238(2) 0.2518(16) 0.0478(10) Uani 0.049(2) 1 d PD A 3
C32C C 0.140(4) 0.275(5) 0.194(3) 0.086(2) Uani 0.049(2) 1 d PD A 3
H32C H 0.1988 0.2905 0.1612 0.103 Uiso 0.049(2) 1 calc PR A 3
C33C C 0.033(5) 0.292(6) 0.182(3) 0.142(5) Uani 0.049(2) 1 d PD A 3
H33C H 0.0224 0.3154 0.1405 0.170 Uiso 0.049(2) 1 calc PR A 3
C34C C -0.054(4) 0.274(5) 0.228(4) 0.106(3) Uani 0.049(2) 1 d PD A 3
H34C H -0.1279 0.2886 0.2214 0.127 Uiso 0.049(2) 1 calc PR A 3
C35C C -0.033(3) 0.235(4) 0.285(3) 0.083(2) Uani 0.049(2) 1 d PD A 3
H35C H -0.0941 0.2229 0.3181 0.100 Uiso 0.049(2) 1 calc PR A 3
C36C C 0.071(2) 0.213(4) 0.295(2) 0.0572(12) Uani 0.049(2) 1 d PD A 3
H36C H 0.0847 0.1794 0.3325 0.069 Uiso 0.049(2) 1 calc PR A 3
C37 C 0.4924(8) 0.4069(7) 0.4738(6) 0.145(8) Uiso 0.381(7) 1 d PD B 4
H37 H 0.4217 0.4227 0.5088 0.174 Uiso 0.381(7) 1 calc PR B 4
C38 C 0.5293(10) 0.3300(7) 0.4345(7) 0.125(7) Uiso 0.381(7) 1 d PD B 4
H38 H 0.4841 0.2928 0.4431 0.150 Uiso 0.381(7) 1 calc PR B 4
C39 C 0.6320(11) 0.3071(7) 0.3828(6) 0.211(14) Uiso 0.381(7) 1 d PD B 4
H39 H 0.6571 0.2545 0.3560 0.253 Uiso 0.381(7) 1 calc PR B 4
C40 C 0.6979(10) 0.3615(9) 0.3704(7) 0.144(8) Uiso 0.381(7) 1 d PD B 4
H40 H 0.7682 0.3461 0.3350 0.172 Uiso 0.381(7) 1 calc PR B 4
C41 C 0.6612(10) 0.4381(8) 0.4097(7) 0.168(10) Uiso 0.381(7) 1 d PD B 4
H41 H 0.7061 0.4755 0.4009 0.201 Uiso 0.381(7) 1 calc PR B 4
C42 C 0.5592(10) 0.4604(7) 0.4616(6) 0.147(7) Uiso 0.381(7) 1 d PD B 4
C43 C 0.5175(15) 0.5466(9) 0.5039(9) 0.147(7) Uiso 0.381(7) 1 d PD B 4
H43A H 0.5746 0.5761 0.4890 0.221 Uiso 0.381(7) 1 calc PR B 4
H43B H 0.5077 0.5330 0.5511 0.221 Uiso 0.381(7) 1 calc PR B 4
H43C H 0.4436 0.5856 0.4986 0.221 Uiso 0.381(7) 1 calc PR B 4

loop_
_atom_site_aniso_label
_atom_site_aniso_U_11
_atom_site_aniso_U_22
_atom_site_aniso_U_33
_atom_site_aniso_U_23
_atom_site_aniso_U_13
_atom_site_aniso_U_12
C1 0.0169(10) 0.0235(11) 0.0329(13) -0.0065(9) -0.0063(9) -0.0050(9)
C1A 0.0237(11) 0.0201(10) 0.0261(12) -0.0049(9) -0.0057(9) -0.0051(9)
C2 0.0213(11) 0.0317(13) 0.0435(15) -0.0078(11) -0.0143(11) -0.0093(10)
C2A 0.0232(11) 0.0265(11) 0.0214(11) -0.0044(9) -0.0053(9) -0.0078(9)
C3 0.0212(12) 0.0294(13) 0.0527(17) -0.0078(11) -0.0146(11) -0.0100(10)
C3A 0.0262(12) 0.0258(11) 0.0241(12) -0.0031(9) -0.0061(10) -0.0083(10)
C4 0.0151(10) 0.0224(11) 0.0331(13) -0.0040(9) -0.0088(9) -0.0056(8)
C4A 0.0254(12) 0.0226(11) 0.0221(11) -0.0013(9) -0.0062(9) -0.0038(9)
C5 0.0170(10) 0.0267(12) 0.0336(13) -0.0032(10) -0.0087(9) -0.0082(9)
C5A 0.0313(13) 0.0233(11) 0.0259(12) -0.0021(9) -0.0074(10) -0.0058(10)
C6 0.0206(11) 0.0260(12) 0.0385(14) -0.0083(10) -0.0085(10) -0.0061(9)
C6A 0.0464(16) 0.0234(12) 0.0371(15) -0.0009(11) -0.0156(13) -0.0056(11)
C7 0.0314(13) 0.0238(12) 0.0478(16) 0.0007(11) -0.0164(12) -0.0104(10)
C7A 0.0488(17) 0.0315(14) 0.0377(16) 0.0037(12) -0.0219(14) -0.0001(13)
C8 0.0314(13) 0.0344(14) 0.0387(15) 0.0054(11) -0.0102(12) -0.0161(11)
C8A 0.0421(16) 0.0394(15) 0.0326(14) -0.0019(12) -0.0195(12) -0.0054(13)
C9 0.0202(11) 0.0334(13) 0.0343(14) -0.0054(10) -0.0071(10) -0.0101(10)
C9A 0.0319(13) 0.0285(12) 0.0278(13) -0.0053(10) -0.0094(11) -0.0064(10)
C10 0.0251(12) 0.0307(13) 0.0336(14) -0.0041(10) -0.0076(10) -0.0108(10)
C10A 0.0335(13) 0.0236(12) 0.0345(14) -0.0019(10) -0.0116(11) -0.0079(10)
C11 0.0324(15) 0.065(2) 0.0421(17) 0.0057(15) -0.0036(13) -0.0166(15)
C11A 0.0360(15) 0.0512(18) 0.0392(16) -0.0143(13) -0.0154(13) -0.0042(13)
C12 0.064(2) 0.103(3) 0.049(2) 0.027(2) -0.0335(18) -0.054(2)
C12A 0.073(2) 0.053(2) 0.058(2) 0.0139(16) -0.0308(19) -0.0392(19)
C13 0.0277(13) 0.0434(16) 0.0328(14) -0.0062(12) -0.0016(11) -0.0103(12)
C13A 0.0416(16) 0.0314(13) 0.0399(15) -0.0086(11) -0.0197(13) -0.0078(12)
C14 0.0323(16) 0.088(3) 0.0388(18) -0.0141(17) -0.0088(13) -0.0063(17)
C14A 0.057(2) 0.0456(18) 0.071(2) -0.0117(17) -0.0179(18) -0.0225(17)
C15 0.0246(14) 0.064(2) 0.0395(16) -0.0010(14) -0.0054(12) -0.0086(13)
C15A 0.055(2) 0.057(2) 0.0481(19) -0.0253(16) -0.0158(16) -0.0119(17)
C16 0.0262(13) 0.0230(12) 0.0576(18) 0.0023(11) -0.0196(12) -0.0092(10)
C16A 0.0281(12) 0.0219(11) 0.0253(12) -0.0021(9) -0.0052(10) 0.0008(10)
C17 0.0286(14) 0.0251(13) 0.064(2) -0.0033(13) -0.0097(13) -0.0057(11)
C17A 0.0391(15) 0.0236(12) 0.0358(15) -0.0035(10) -0.0047(12) -0.0033(11)
C18 0.0445(19) 0.0294(15) 0.088(3) 0.0000(17) -0.0157(19) -0.0006(14)
C18A 0.0506(19) 0.0249(13) 0.0427(17) -0.0056(12) -0.0073(14) 0.0019(13)
C19 0.055(2) 0.0315(16) 0.112(4) 0.011(2) -0.040(2) -0.0044(16)
C19A 0.0479(18) 0.0371(16) 0.0337(15) -0.0048(12) -0.0087(14) 0.0128(14)
C20 0.066(2) 0.0469(19) 0.080(3) 0.0211(19) -0.045(2) -0.0208(18)
C20A 0.0299(14) 0.0561(19) 0.0320(15) -0.0021(13) -0.0122(12) 0.0037(13)
C21 0.0435(17) 0.0412(16) 0.062(2) 0.0039(14) -0.0307(16) -0.0152(14)
C21A 0.0319(13) 0.0367(14) 0.0246(13) -0.0027(10) -0.0087(11) -0.0027(11)
C22 0.0380(16) 0.0362(16) 0.057(2) -0.0104(14) -0.0048(14) -0.0067(13)
C22A 0.0434(17) 0.0292(14) 0.069(2) -0.0185(14) -0.0039(16) -0.0127(13)
C23 0.092(3) 0.064(3) 0.093(3) -0.011(2) -0.051(3) -0.026(2)
C23A 0.074(3) 0.062(2) 0.081(3) -0.017(2) 0.011(2) -0.039(2)
C24 0.112(4) 0.135(4) 0.045(2) -0.007(2) -0.007(2) -0.091(4)
C24A 0.057(2) 0.069(2) 0.071(3) -0.006(2) -0.022(2) -0.033(2)
C25 0.077(3) 0.064(2) 0.049(2) 0.0040(17) -0.034(2) -0.020(2)
C25A 0.0280(14) 0.0545(18) 0.0389(16) -0.0176(13) -0.0103(12) -0.0066(13)
C26 0.105(4) 0.127(5) 0.081(3) -0.010(3) -0.010(3) -0.082(4)
C26A 0.070(3) 0.091(3) 0.074(3) -0.038(2) -0.046(2) 0.013(2)
C27 0.135(4) 0.085(3) 0.045(2) 0.008(2) -0.024(2) -0.077(3)
C27A 0.093(4) 0.114(4) 0.072(3) -0.040(3) 0.013(3) -0.072(3)
C28 0.0202(11) 0.0340(13) 0.0260(12) 0.0023(10) -0.0080(9) -0.0096(10)
C28A 0.0461(18) 0.0419(17) 0.0400(17) 0.0078(13) -0.0102(14) -0.0030(14)
C29 0.0235(14) 0.058(2) 0.087(3) 0.0295(19) -0.0198(16) -0.0120(14)
C30 0.0449(19) 0.119(3) 0.0323(16) 0.0082(19) -0.0214(14) -0.038(2)
C31 0.0170(11) 0.0411(14) 0.0357(14) -0.0061(11) -0.0133(10) -0.0074(10)
C32 0.0206(12) 0.0500(17) 0.0405(16) -0.0174(13) -0.0103(11) -0.0041(12)
C33 0.0293(14) 0.0365(15) 0.063(2) -0.0117(14) -0.0212(14) -0.0102(12)
C34 0.0285(14) 0.0404(15) 0.0566(19) 0.0042(13) -0.0192(13) -0.0155(12)
C35 0.0261(13) 0.0418(15) 0.0369(15) -0.0016(12) -0.0118(11) -0.0115(11)
C36 0.0247(12) 0.0355(13) 0.0354(14) -0.0042(11) -0.0137(11) -0.0096(11)
N1 0.0150(9) 0.0227(9) 0.0349(11) -0.0055(8) -0.0088(8) -0.0051(7)
N1A 0.0224(10) 0.0201(9) 0.0229(10) -0.0032(7) -0.0044(8) -0.0050(8)
N2 0.0189(10) 0.0247(10) 0.0433(13) -0.0033(9) -0.0131(9) -0.0063(8)
N2A 0.0228(10) 0.0210(9) 0.0239(10) -0.0054(7) -0.0041(8) -0.0039(8)
O1 0.0173(8) 0.0405(10) 0.0469(11) -0.0185(9) -0.0101(8) -0.0056(8)
O1A 0.0538(14) 0.0368(11) 0.0341(11) 0.0005(9) 0.0047(10) -0.0084(10)
O2 0.0338(11) 0.0803(17) 0.0320(11) -0.0178(11) -0.0031(9) -0.0191(11)
O2A 0.0649(17) 0.0553(15) 0.0654(17) -0.0013(13) -0.0207(14) -0.0208(13)
Si1 0.0180(3) 0.0524(5) 0.0325(4) 0.0048(3) -0.0118(3) -0.0123(3)
Cu1 0.01482(14) 0.02561(15) 0.03682(18) -0.00739(12) -0.00991(12) -0.00554(11)
Cu1A 0.03037(17) 0.02602(16) 0.02598(17) -0.00115(12) -0.00102(13) -0.00390(13)
Si1A 0.0487(7) 0.0367(5) 0.0294(5) 0.0024(4) -0.0030(5) -0.0094(5)
C29A 0.068(4) 0.054(2) 0.053(3) 0.004(2) 0.006(3) -0.002(3)
C30A 0.068(4) 0.051(2) 0.064(3) 0.013(2) -0.005(2) -0.033(2)
C31A 0.072(3) 0.0242(16) 0.045(2) 0.0010(15) -0.028(2) -0.0052(18)
C32A 0.176(7) 0.057(3) 0.071(3) 0.030(3) -0.078(4) -0.067(4)
C33A 0.321(15) 0.068(4) 0.148(8) 0.061(5) -0.194(10) -0.106(7)
C34A 0.185(9) 0.035(3) 0.147(7) 0.009(3) -0.133(7) -0.029(4)
C35A 0.076(4) 0.056(3) 0.118(5) -0.034(3) -0.062(4) 0.010(3)
C36A 0.059(3) 0.045(2) 0.055(3) -0.014(2) -0.023(2) 0.005(2)
Si1B 0.0487(7) 0.0367(5) 0.0294(5) 0.0024(4) -0.0030(5) -0.0094(5)
C29B 0.068(4) 0.054(2) 0.053(3) 0.004(2) 0.006(3) -0.002(3)
C30B 0.068(4) 0.051(2) 0.064(3) 0.013(2) -0.005(2) -0.033(2)
C31B 0.072(3) 0.0242(16) 0.045(2) 0.0010(15) -0.028(2) -0.0052(18)
C32B 0.176(7) 0.057(3) 0.071(3) 0.030(3) -0.078(4) -0.067(4)
C33B 0.321(15) 0.068(4) 0.148(8) 0.061(5) -0.194(10) -0.106(7)
C34B 0.185(9) 0.035(3) 0.147(7) 0.009(3) -0.133(7) -0.029(4)
C35B 0.076(4) 0.056(3) 0.118(5) -0.034(3) -0.062(4) 0.010(3)
C36B 0.059(3) 0.045(2) 0.055(3) -0.014(2) -0.023(2) 0.005(2)
Si1C 0.0487(7) 0.0367(5) 0.0294(5) 0.0024(4) -0.0030(5) -0.0094(5)
C29C 0.068(4) 0.054(2) 0.053(3) 0.004(2) 0.006(3) -0.002(3)
C30C 0.068(4) 0.051(2) 0.064(3) 0.013(2) -0.005(2) -0.033(2)
C31C 0.072(3) 0.0242(16) 0.045(2) 0.0010(15) -0.028(2) -0.0052(18)
C32C 0.176(7) 0.057(3) 0.071(3) 0.030(3) -0.078(4) -0.067(4)
C33C 0.321(15) 0.068(4) 0.148(8) 0.061(5) -0.194(10) -0.106(7)
C34C 0.185(9) 0.035(3) 0.147(7) 0.009(3) -0.133(7) -0.029(4)
C35C 0.076(4) 0.056(3) 0.118(5) -0.034(3) -0.062(4) 0.010(3)
C36C 0.059(3) 0.045(2) 0.055(3) -0.014(2) -0.023(2) 0.005(2)

loop_
_atom_type_symbol
_atom_type_description
_atom_type_scat_dispersion_real
_atom_type_scat_dispersion_imag
_atom_type_scat_source
C C 0.0033 0.0016 'International Tables Vol C Tables 4.2.6.8 and 6.1.1.4'
H H 0.0000 0.0000 'International Tables Vol C Tables 4.2.6.8 and 6.1.1.4'
N N 0.0061 0.0033 'International Tables Vol C Tables 4.2.6.8 and 6.1.1.4'
O O 0.0106 0.0060 'International Tables Vol C Tables 4.2.6.8 and 6.1.1.4'
Si Si 0.0817 0.0704 'International Tables Vol C Tables 4.2.6.8 and 6.1.1.4'
Cu Cu 0.3201 1.2651 'International Tables Vol C Tables 4.2.6.8 and 6.1.1.4'

loop_
_geom_angle_atom_site_label_1
_geom_angle_atom_site_label_2
_geom_angle_atom_site_label_3
_geom_angle
N1 C1 N2 103.7(2)
N1 C1 Cu1 131.14(18)
N2 C1 Cu1 125.18(18)
N2A C1A N1A 103.8(2)
N2A C1A Cu1A 127.85(17)
N1A C1A Cu1A 128.34(18)
C3 C2 N1 106.7(2)
C3 C2 H2 126.7
N1 C2 H2 126.7
C3A C2A N1A 106.8(2)
C3A C2A H2A 126.6
N1A C2A H2A 126.6
C2 C3 N2 106.5(2)
C2 C3 H3 126.8
N2 C3 H3 126.8
C2A C3A N2A 106.4(2)
C2A C3A H3A 126.8
N2A C3A H3A 126.8
C9 C4 C5 123.2(2)
C9 C4 N1 118.6(2)
C5 C4 N1 118.1(2)
C5A C4A C9A 122.9(2)
C5A C4A N1A 118.4(2)
C9A C4A N1A 118.7(2)
C6 C5 C4 117.1(2)
C6 C5 C10 120.5(2)
C4 C5 C10 122.4(2)
C6A C5A C4A 117.2(2)
C6A C5A C10A 120.4(2)
C4A C5A C10A 122.4(2)
C7 C6 C5 120.6(2)
C7 C6 H6 119.7
C5 C6 H6 119.7
C7A C6A C5A 121.3(3)
C7A C6A H6A 119.4
C5A C6A H6A 119.4
C6 C7 C8 120.9(2)
C6 C7 H7 119.5
C8 C7 H7 119.5
C8A C7A C6A 120.3(3)
C8A C7A H7A 119.9
C6A C7A H7A 119.9
C7 C8 C9 120.9(3)
C7 C8 H8 119.6
C9 C8 H8 119.6
C7A C8A C9A 121.2(3)
C7A C8A H8A 119.4
C9A C8A H8A 119.4
C8 C9 C4 117.3(2)
C8 C9 C13 120.5(3)
C4 C9 C13 122.1(2)
C8A C9A C4A 117.2(2)
C8A C9A C13A 119.9(2)
C4A C9A C13A 122.9(2)
C12 C10 C5 110.7(2)
C12 C10 C11 109.9(3)
C5 C10 C11 112.1(2)
C12 C10 H10 108.0
C5 C10 H10 108.0
C11 C10 H10 108.0
C5A C10A C12A 111.1(2)
C5A C10A C11A 110.7(2)
C12A C10A C11A 109.9(3)
C5A C10A H10A 108.3
C12A C10A H10A 108.3
C11A C10A H10A 108.3
C10 C11 H11A 109.5
C10 C11 H11B 109.5
H11A C11 H11B 109.5
C10 C11 H11C 109.5
H11A C11 H11C 109.5
H11B C11 H11C 109.5
C10A C11A H11D 109.5
C10A C11A H11E 109.5
H11D C11A H11E 109.5
C10A C11A H11F 109.5
H11D C11A H11F 109.5
H11E C11A H11F 109.5
C10 C12 H12A 109.5
C10 C12 H12B 109.5
H12A C12 H12B 109.5
C10 C12 H12C 109.5
H12A C12 H12C 109.5
H12B C12 H12C 109.5
C10A C12A H12D 109.5
C10A C12A H12E 109.5
H12D C12A H12E 109.5
C10A C12A H12F 109.5
H12D C12A H12F 109.5
H12E C12A H12F 109.5
C9 C13 C15 109.7(2)
C9 C13 C14 112.6(2)
C15 C13 C14 109.9(3)
C9 C13 H13 108.1
C15 C13 H13 108.1
C14 C13 H13 108.1
C9A C13A C15A 110.3(3)
C9A C13A C14A 111.8(2)
C15A C13A C14A 110.3(3)
C9A C13A H13A 108.1
C15A C13A H13A 108.1
C14A C13A H13A 108.1
C13 C14 H14A 109.5
C13 C14 H14B 109.5
H14A C14 H14B 109.5
C13 C14 H14C 109.5
H14A C14 H14C 109.5
H14B C14 H14C 109.5
C13A C14A H14D 109.5
C13A C14A H14E 109.5
H14D C14A H14E 109.5
C13A C14A H14F 109.5
H14D C14A H14F 109.5
H14E C14A H14F 109.5
C13 C15 H15A 109.5
C13 C15 H15B 109.5
H15A C15 H15B 109.5
C13 C15 H15C 109.5
H15A C15 H15C 109.5
H15B C15 H15C 109.5
C13A C15A H15D 109.5
C13A C15A H15E 109.5
H15D C15A H15E 109.5
C13A C15A H15F 109.5
H15D C15A H15F 109.5
H15E C15A H15F 109.5
C21 C16 C17 124.1(3)
C21 C16 N2 118.2(3)
C17 C16 N2 117.6(3)
C21A C16A C17A 123.3(2)
C21A C16A N2A 119.2(2)
C17A C16A N2A 117.4(2)
C18 C17 C16 116.1(3)
C18 C17 C22 121.5(3)
C16 C17 C22 122.3(3)
C18A C17A C16A 117.0(3)
C18A C17A C22A 120.0(3)
C16A C17A C22A 123.1(2)
C19 C18 C17 121.1(4)
C19 C18 H18 119.5
C17 C18 H18 119.5
C19A C18A C17A 121.1(3)
C19A C18A H18A 119.5
C17A C18A H18A 119.5
C20 C19 C18 121.3(3)
C20 C19 H19 119.3
C18 C19 H19 119.3
C18A C19A C20A 121.0(3)
C18A C19A H19A 119.5
C20A C19A H19A 119.5
C19 C20 C21 121.3(4)
C19 C20 H20 119.4
C21 C20 H20 119.4
C19A C20A C21A 120.5(3)
C19A C20A H20A 119.8
C21A C20A H20A 119.8
C16 C21 C20 116.1(3)
C16 C21 C25 122.7(3)
C20 C21 C25 121.2(3)
C16A C21A C20A 117.1(3)
C16A C21A C25A 122.4(2)
C20A C21A C25A 120.4(3)
C17 C22 C23 114.1(3)
C17 C22 C24 109.5(3)
C23 C22 C24 109.5(3)
C17 C22 H22 107.9
C23 C22 H22 107.9
C24 C22 H22 107.9
C17A C22A C24A 110.9(3)
C17A C22A C23A 112.0(3)
C24A C22A C23A 110.6(3)
C17A C22A H22A 107.7
C24A C22A H22A 107.7
C23A C22A H22A 107.7
C22 C23 H23A 109.5
C22 C23 H23B 109.5
H23A C23 H23B 109.5
C22 C23 H23C 109.5
H23A C23 H23C 109.5
H23B C23 H23C 109.5
C22A C23A H23D 109.5
C22A C23A H23E 109.5
H23D C23A H23E 109.5
C22A C23A H23F 109.5
H23D C23A H23F 109.5
H23E C23A H23F 109.5
C22 C24 H24A 109.5
C22 C24 H24B 109.5
H24A C24 H24B 109.5
C22 C24 H24C 109.5
H24A C24 H24C 109.5
H24B C24 H24C 109.5
C22A C24A H24D 109.5
C22A C24A H24E 109.5
H24D C24A H24E 109.5
C22A C24A H24F 109.5
H24D C24A H24F 109.5
H24E C24A H24F 109.5
C21 C25 C27 109.9(4)
C21 C25 C26 112.2(4)
C27 C25 C26 108.4(3)
C21 C25 H25 108.8
C27 C25 H25 108.8
C26 C25 H25 108.8
C21A C25A C26A 111.2(3)
C21A C25A C27A 110.6(3)
C26A C25A C27A 112.6(4)
C21A C25A H25A 107.4
C26A C25A H25A 107.4
C27A C25A H25A 107.4
C25 C26 H26A 109.5
C25 C26 H26B 109.5
H26A C26 H26B 109.5
C25 C26 H26C 109.5
H26A C26 H26C 109.5
H26B C26 H26C 109.5
C25A C26A H26D 109.5
C25A C26A H26E 109.5
H26D C26A H26E 109.5
C25A C26A H26F 109.5
H26D C26A H26F 109.5
H26E C26A H26F 109.5
C25 C27 H27A 109.5
C25 C27 H27B 109.5
H27A C27 H27B 109.5
C25 C27 H27C 109.5
H27A C27 H27C 109.5
H27B C27 H27C 109.5
C25A C27A H27D 109.5
C25A C27A H27E 109.5
H27D C27A H27E 109.5
C25A C27A H27F 109.5
H27D C27A H27F 109.5
H27E C27A H27F 109.5
O2 C28 O1 123.6(2)
O2 C28 Si1 119.08(19)
O1 C28 Si1 117.31(18)
O2A C28A O1A 123.7(3)
O2A C28A Si1A 115.5(3)
O1A C28A Si1A 120.8(3)
O2A C28A Si1B 129.9(3)
O1A C28A Si1B 97.4(3)
Si1A C28A Si1B 38.05(15)
O2A C28A Si1C 100.9(6)
O1A C28A Si1C 131.6(5)
Si1A C28A Si1C 22.5(5)
Si1B C28A Si1C 60.5(6)
Si1 C29 H29A 109.5
Si1 C29 H29B 109.5
H29A C29 H29B 109.5
Si1 C29 H29C 109.5
H29A C29 H29C 109.5
H29B C29 H29C 109.5
Si1 C30 H30A 109.5
Si1 C30 H30B 109.5
H30A C30 H30B 109.5
Si1 C30 H30C 109.5
H30A C30 H30C 109.5
H30B C30 H30C 109.5
C36 C31 C32 116.6(3)
C36 C31 Si1 120.4(2)
C32 C31 Si1 122.9(2)
C33 C32 C31 121.8(3)
C33 C32 H32 119.1
C31 C32 H32 119.1
C34 C33 C32 120.5(3)
C34 C33 H33 119.8
C32 C33 H33 119.8
C33 C34 C35 119.6(3)
C33 C34 H34 120.2
C35 C34 H34 120.2
C34 C35 C36 119.7(3)
C34 C35 H35 120.1
C36 C35 H35 120.1
C35 C36 C31 121.8(3)
C35 C36 H36 119.1
C31 C36 H36 119.1
C1 N1 C2 111.6(2)
C1 N1 C4 125.99(19)
C2 N1 C4 122.4(2)
C1A N1A C2A 111.4(2)
C1A N1A C4A 124.8(2)
C2A N1A C4A 123.62(19)
C1 N2 C3 111.5(2)
C1 N2 C16 125.2(2)
C3 N2 C16 123.3(2)
C1A N2A C3A 111.6(2)
C1A N2A C16A 124.4(2)
C3A N2A C16A 123.7(2)
C28 O1 Cu1 117.75(16)
C28A O1A Cu1A 112.6(2)
C29 Si1 C30 111.5(2)
C29 Si1 C31 107.52(14)
C30 Si1 C31 110.02(17)
C29 Si1 C28 107.61(15)
C30 Si1 C28 110.50(13)
C31 Si1 C28 109.57(11)
O1 Cu1 C1 175.00(11)
O1A Cu1A C1A 177.35(10)
C29A Si1A C30A 110.7(2)
C29A Si1A C31A 113.7(3)
C30A Si1A C31A 108.7(2)
C29A Si1A C28A 106.1(2)
C30A Si1A C28A 111.4(2)
C31A Si1A C28A 106.16(19)
Si1A C29A H29D 109.5
Si1A C29A H29E 109.5
H29D C29A H29E 109.5
Si1A C29A H29F 109.5
H29D C29A H29F 109.5
H29E C29A H29F 109.5
Si1A C30A H30D 109.5
Si1A C30A H30E 109.5
H30D C30A H30E 109.5
Si1A C30A H30F 109.5
H30D C30A H30F 109.5
H30E C30A H30F 109.5
C32A C31A C36A 116.1(5)
C32A C31A Si1A 121.4(4)
C36A C31A Si1A 122.4(3)
C31A C32A C33A 121.0(7)
C31A C32A H32A 119.5
C33A C32A H32A 119.5
C34A C33A C32A 120.9(7)
C34A C33A H33A 119.6
C32A C33A H33A 119.6
C33A C34A C35A 118.1(7)
C33A C34A H34A 121.0
C35A C34A H34A 121.0
C36A C35A C34A 122.0(7)
C36A C35A H35A 119.0
C34A C35A H35A 119.0
C35A C36A C31A 121.8(5)
C35A C36A H36A 119.1
C31A C36A H36A 119.1
C29B Si1B C30B 110.7(3)
C29B Si1B C31B 113.7(3)
C30B Si1B C31B 108.7(2)
C29B Si1B C28A 102.8(7)
C30B Si1B C28A 100.1(8)
C31B Si1B C28A 120.1(3)
Si1B C29B H29G 109.5
Si1B C29B H29H 109.5
H29G C29B H29H 109.5
Si1B C29B H29I 109.5
H29G C29B H29I 109.5
H29H C29B H29I 109.5
Si1B C30B H30G 109.5
Si1B C30B H30H 109.5
H30G C30B H30H 109.5
Si1B C30B H30I 109.5
H30G C30B H30I 109.5
H30H C30B H30I 109.5
C32B C31B C36B 115.9(5)
C32B C31B Si1B 121.5(5)
C36B C31B Si1B 122.3(3)
C31B C32B C33B 120.8(7)
C31B C32B H32B 119.6
C33B C32B H32B 119.6
C34B C33B C32B 120.8(7)
C34B C33B H33B 119.6
C32B C33B H33B 119.6
C33B C34B C35B 118.1(7)
C33B C34B H34B 121.0
C35B C34B H34B 121.0
C36B C35B C34B 121.9(8)
C36B C35B H35B 119.1
C34B C35B H35B 119.1
C35B C36B C31B 121.6(5)
C35B C36B H36B 119.2
C31B C36B H36B 119.2
C29C Si1C C30C 110.7(3)
C29C Si1C C31C 113.7(3)
C30C Si1C C31C 108.7(2)
C29C Si1C C28A 104(2)
C30C Si1C C28A 103(2)
C31C Si1C C28A 116.4(11)
Si1C C29C H29J 109.5
Si1C C29C H29K 109.5
H29J C29C H29K 109.5
Si1C C29C H29L 109.5
H29J C29C H29L 109.5
H29K C29C H29L 109.5
Si1C C30C H30J 109.5
Si1C C30C H30K 109.5
H30J C30C H30K 109.5
Si1C C30C H30L 109.5
H30J C30C H30L 109.5
H30K C30C H30L 109.5
C32C C31C C36C 116.0(5)
C32C C31C Si1C 121.4(5)
C36C C31C Si1C 122.3(4)
C31C C32C C33C 120.9(7)
C31C C32C H32C 119.5
C33C C32C H32C 119.5
C34C C33C C32C 120.9(7)
C34C C33C H33C 119.6
C32C C33C H33C 119.6
C33C C34C C35C 118.1(7)
C33C C34C H34C 121.0
C35C C34C H34C 121.0
C36C C35C C34C 121.9(8)
C36C C35C H35C 119.0
C34C C35C H35C 119.0
C35C C36C C31C 121.7(6)
C35C C36C H36C 119.2
C31C C36C H36C 119.2
C42 C37 C38 119.68(10)
C42 C37 H37 120.2
C38 C37 H37 120.2
C39 C38 C37 120.29(11)
C39 C38 H38 119.9
C37 C38 H38 119.9
C40 C39 C38 119.74(10)
C40 C39 H39 120.1
C38 C39 H39 120.1
C41 C40 C39 119.98(8)
C41 C40 H40 120.0
C39 C40 H40 120.0
C42 C41 C40 120.18(9)
C42 C41 H41 119.9
C40 C41 H41 119.9
C41 C42 C37 120.12(6)
C41 C42 C43 119.95(8)
C37 C42 C43 119.88(8)
C42 C43 H43A 109.5
C42 C43 H43B 109.5
H43A C43 H43B 109.5
C42 C43 H43C 109.5
H43A C43 H43C 109.5
H43B C43 H43C 109.5

loop_
_geom_bond_atom_site_label_1
_geom_bond_atom_site_label_2
_geom_bond_distance
C1 N1 1.359(3)
C1 N2 1.359(3)
C1 Cu1 1.870(2)
C1A N2A 1.356(3)
C1A N1A 1.361(3)
C1A Cu1A 1.861(2)
C2 C3 1.345(4)
C2 N1 1.385(3)
C2 H2 0.9500
C2A C3A 1.347(3)
C2A N1A 1.381(3)
C2A H2A 0.9500
C3 N2 1.389(3)
C3 H3 0.9500
C3A N2A 1.386(3)
C3A H3A 0.9500
C4 C9 1.399(4)
C4 C5 1.400(3)
C4 N1 1.443(3)
C4A C5A 1.400(3)
C4A C9A 1.401(4)
C4A N1A 1.448(3)
C5 C6 1.398(3)
C5 C10 1.517(4)
C5A C6A 1.396(4)
C5A C10A 1.516(4)
C6 C7 1.379(4)
C6 H6 0.9500
C6A C7A 1.381(4)
C6A H6A 0.9500
C7 C8 1.385(4)
C7 H7 0.9500
C7A C8A 1.379(4)
C7A H7A 0.9500
C8 C9 1.385(4)
C8 H8 0.9500
C8A C9A 1.398(4)
C8A H8A 0.9500
C9 C13 1.525(4)
C9A C13A 1.520(4)
C10 C12 1.510(4)
C10 C11 1.537(4)
C10 H10 1.0000
C10A C12A 1.533(4)
C10A C11A 1.533(4)
C10A H10A 1.0000
C11 H11A 0.9800
C11 H11B 0.9800
C11 H11C 0.9800
C11A H11D 0.9800
C11A H11E 0.9800
C11A H11F 0.9800
C12 H12A 0.9800
C12 H12B 0.9800
C12 H12C 0.9800
C12A H12D 0.9800
C12A H12E 0.9800
C12A H12F 0.9800
C13 C15 1.532(4)
C13 C14 1.533(5)
C13 H13 1.0000
C13A C15A 1.532(4)
C13A C14A 1.535(5)
C13A H13A 1.0000
C14 H14A 0.9800
C14 H14B 0.9800
C14 H14C 0.9800
C14A H14D 0.9800
C14A H14E 0.9800
C14A H14F 0.9800
C15 H15A 0.9800
C15 H15B 0.9800
C15 H15C 0.9800
C15A H15D 0.9800
C15A H15E 0.9800
C15A H15F 0.9800
C16 C21 1.396(5)
C16 C17 1.410(4)
C16 N2 1.442(3)
C16A C21A 1.379(4)
C16A C17A 1.406(4)
C16A N2A 1.450(3)
C17 C18 1.394(4)
C17 C22 1.518(5)
C17A C18A 1.397(4)
C17A C22A 1.518(5)
C18 C19 1.375(6)
C18 H18 0.9500
C18A C19A 1.361(5)
C18A H18A 0.9500
C19 C20 1.365(6)
C19 H19 0.9500
C19A C20A 1.385(5)
C19A H19A 0.9500
C20 C21 1.400(5)
C20 H20 0.9500
C20A C21A 1.407(4)
C20A H20A 0.9500
C21 C25 1.522(5)
C21A C25A 1.522(4)
C22 C23 1.525(5)
C22 C24 1.531(5)
C22 H22 1.0000
C22A C24A 1.524(5)
C22A C23A 1.546(5)
C22A H22A 1.0000
C23 H23A 0.9800
C23 H23B 0.9800
C23 H23C 0.9800
C23A H23D 0.9800
C23A H23E 0.9800
C23A H23F 0.9800
C24 H24A 0.9800
C24 H24B 0.9800
C24 H24C 0.9800
C24A H24D 0.9800
C24A H24E 0.9800
C24A H24F 0.9800
C25 C27 1.541(6)
C25 C26 1.551(6)
C25 H25 1.0000
C25A C26A 1.530(5)
C25A C27A 1.534(6)
C25A H25A 1.0000
C26 H26A 0.9800
C26 H26B 0.9800
C26 H26C 0.9800
C26A H26D 0.9800
C26A H26E 0.9800
C26A H26F 0.9800
C27 H27A 0.9800
C27 H27B 0.9800
C27 H27C 0.9800
C27A H27D 0.9800
C27A H27E 0.9800
C27A H27F 0.9800
C28 O2 1.224(3)
C28 O1 1.283(3)
C28 Si1 1.913(3)
C28A O2A 1.249(4)
C28A O1A 1.274(4)
C28A Si1A 1.881(3)
C28A Si1B 2.196(6)
C28A Si1C 2.224(19)
C29 Si1 1.858(3)
C29 H29A 0.9800
C29 H29B 0.9800
C29 H29C 0.9800
C30 Si1 1.866(3)
C30 H30A 0.9800
C30 H30B 0.9800
C30 H30C 0.9800
C31 C36 1.393(4)
C31 C32 1.407(4)
C31 Si1 1.876(3)
C32 C33 1.381(5)
C32 H32 0.9500
C33 C34 1.373(5)
C33 H33 0.9500
C34 C35 1.390(4)
C34 H34 0.9500
C35 C36 1.393(4)
C35 H35 0.9500
C36 H36 0.9500
O1 Cu1 1.8622(17)
O1A Cu1A 1.855(2)
Si1A C29A 1.863(4)
Si1A C30A 1.869(4)
Si1A C31A 1.879(5)
C29A H29D 0.9800
C29A H29E 0.9800
C29A H29F 0.9800
C30A H30D 0.9800
C30A H30E 0.9800
C30A H30F 0.9800
C31A C32A 1.384(6)
C31A C36A 1.399(7)
C32A C33A 1.406(10)
C32A H32A 0.9500
C33A C34A 1.359(13)
C33A H33A 0.9500
C34A C35A 1.366(10)
C34A H34A 0.9500
C35A C36A 1.353(7)
C35A H35A 0.9500
C36A H36A 0.9500
Si1B C29B 1.863(4)
Si1B C30B 1.869(4)
Si1B C31B 1.879(5)
C29B H29G 0.9800
C29B H29H 0.9800
C29B H29I 0.9800
C30B H30G 0.9800
C30B H30H 0.9800
C30B H30I 0.9800
C31B C32B 1.384(6)
C31B C36B 1.400(7)
C32B C33B 1.406(10)
C32B H32B 0.9500
C33B C34B 1.359(13)
C33B H33B 0.9500
C34B C35B 1.367(10)
C34B H34B 0.9500
C35B C36B 1.353(7)
C35B H35B 0.9500
C36B H36B 0.9500
Si1C C29C 1.863(4)
Si1C C30C 1.869(4)
Si1C C31C 1.879(5)
C29C H29J 0.9800
C29C H29K 0.9800
C29C H29L 0.9800
C30C H30J 0.9800
C30C H30K 0.9800
C30C H30L 0.9800
C31C C32C 1.384(6)
C31C C36C 1.400(7)
C32C C33C 1.406(10)
C32C H32C 0.9500
C33C C34C 1.359(13)
C33C H33C 0.9500
C34C C35C 1.367(10)
C34C H34C 0.9500
C35C C36C 1.353(7)
C35C H35C 0.9500
C36C H36C 0.9500
C37 C42 1.3863(8)
C37 C38 1.3894(10)
C37 H37 0.9500
C38 C39 1.3886(10)
C38 H38 0.9500
C39 C40 1.3874(9)
C39 H39 0.9500
C40 C41 1.3866(9)
C40 H40 0.9500
C41 C42 1.3847(8)
C41 H41 0.9500
C42 C43 1.5374(8)
C43 H43A 0.9800
C43 H43B 0.9800
C43 H43C 0.9800

loop_
_geom_torsion_atom_site_label_1
_geom_torsion_atom_site_label_2
_geom_torsion_atom_site_label_3
_geom_torsion_atom_site_label_4
_geom_torsion
N1 C2 C3 N2 0.0(3)
N1A C2A C3A N2A 0.5(3)
C9 C4 C5 C6 0.4(3)
N1 C4 C5 C6 -175.3(2)
C9 C4 C5 C10 -177.6(2)
N1 C4 C5 C10 6.7(3)
C9A C4A C5A C6A -0.1(4)
N1A C4A C5A C6A -178.3(2)
C9A C4A C5A C10A 177.8(2)
N1A C4A C5A C10A -0.3(4)
C4 C5 C6 C7 0.2(4)
C10 C5 C6 C7 178.3(2)
C4A C5A C6A C7A 0.5(4)
C10A C5A C6A C7A -177.5(3)
C5 C6 C7 C8 -1.0(4)
C5A C6A C7A C8A -0.4(5)
C6 C7 C8 C9 1.2(4)
C6A C7A C8A C9A -0.1(5)
C7 C8 C9 C4 -0.6(4)
C7 C8 C9 C13 -177.4(2)
C5 C4 C9 C8 -0.2(4)
N1 C4 C9 C8 175.5(2)
C5 C4 C9 C13 176.5(2)
N1 C4 C9 C13 -7.8(3)
C7A C8A C9A C4A 0.4(4)
C7A C8A C9A C13A 179.6(3)
C5A C4A C9A C8A -0.3(4)
N1A C4A C9A C8A 177.8(2)
C5A C4A C9A C13A -179.4(3)
N1A C4A C9A C13A -1.3(4)
C6 C5 C10 C12 -77.8(3)
C4 C5 C10 C12 100.1(3)
C6 C5 C10 C11 45.3(3)
C4 C5 C10 C11 -136.8(3)
C6A C5A C10A C12A -51.8(4)
C4A C5A C10A C12A 130.3(3)
C6A C5A C10A C11A 70.7(3)
C4A C5A C10A C11A -107.2(3)
C8 C9 C13 C15 77.4(3)
C4 C9 C13 C15 -99.2(3)
C8 C9 C13 C14 -45.4(4)
C4 C9 C13 C14 138.0(3)
C8A C9A C13A C15A 67.2(4)
C4A C9A C13A C15A -113.7(3)
C8A C9A C13A C14A -55.9(4)
C4A C9A C13A C14A 123.2(3)
C21 C16 C17 C18 0.1(4)
N2 C16 C17 C18 -176.8(3)
C21 C16 C17 C22 -177.5(3)
N2 C16 C17 C22 5.6(4)
C21A C16A C17A C18A -0.1(4)
N2A C16A C17A C18A -178.1(2)
C21A C16A C17A C22A -179.6(3)
N2A C16A C17A C22A 2.4(4)
C16 C17 C18 C19 -1.1(5)
C22 C17 C18 C19 176.5(3)
C16A C17A C18A C19A 0.1(5)
C22A C17A C18A C19A 179.6(3)
C17 C18 C19 C20 0.7(6)
C17A C18A C19A C20A 0.0(5)
C18 C19 C20 C21 0.7(6)
C18A C19A C20A C21A 0.0(5)
C17 C16 C21 C20 1.2(4)
N2 C16 C21 C20 178.1(3)
C17 C16 C21 C25 -177.2(3)
N2 C16 C21 C25 -0.3(4)
C19 C20 C21 C16 -1.6(5)
C19 C20 C21 C25 176.8(4)
C17A C16A C21A C20A 0.1(4)
N2A C16A C21A C20A 178.0(2)
C17A C16A C21A C25A 179.5(3)
N2A C16A C21A C25A -2.6(4)
C19A C20A C21A C16A 0.0(4)
C19A C20A C21A C25A -179.4(3)
C18 C17 C22 C23 43.5(5)
C16 C17 C22 C23 -139.0(3)
C18 C17 C22 C24 -79.6(4)
C16 C17 C22 C24 97.9(4)
C18A C17A C22A C24A -64.4(4)
C16A C17A C22A C24A 115.1(3)
C18A C17A C22A C23A 59.7(4)
C16A C17A C22A C23A -120.9(3)
C16 C21 C25 C27 -108.1(4)
C20 C21 C25 C27 73.6(4)
C16 C21 C25 C26 131.2(4)
C20 C21 C25 C26 -47.1(5)
C16A C21A C25A C26A 123.9(3)
C20A C21A C25A C26A -56.8(4)
C16A C21A C25A C27A -110.3(4)
C20A C21A C25A C27A 69.1(4)
C36 C31 C32 C33 -0.4(4)
Si1 C31 C32 C33 175.2(2)
C31 C32 C33 C34 -0.2(4)
C32 C33 C34 C35 0.6(4)
C33 C34 C35 C36 -0.2(4)
C34 C35 C36 C31 -0.5(4)
C32 C31 C36 C35 0.8(4)
Si1 C31 C36 C35 -174.9(2)
N2 C1 N1 C2 -0.1(3)
Cu1 C1 N1 C2 178.9(2)
N2 C1 N1 C4 178.7(2)
Cu1 C1 N1 C4 -2.3(4)
C3 C2 N1 C1 0.1(3)
C3 C2 N1 C4 -178.8(2)
C9 C4 N1 C1 89.2(3)
C5 C4 N1 C1 -94.8(3)
C9 C4 N1 C2 -92.0(3)
C5 C4 N1 C2 83.9(3)
N2A C1A N1A C2A 0.1(3)
Cu1A C1A N1A C2A -179.97(18)
N2A C1A N1A C4A -175.9(2)
Cu1A C1A N1A C4A 4.1(3)
C3A C2A N1A C1A -0.4(3)
C3A C2A N1A C4A 175.6(2)
C5A C4A N1A C1A -105.3(3)
C9A C4A N1A C1A 76.5(3)
C5A C4A N1A C2A 79.3(3)
C9A C4A N1A C2A -98.9(3)
N1 C1 N2 C3 0.1(3)
Cu1 C1 N2 C3 -178.9(2)
N1 C1 N2 C16 -178.2(2)
Cu1 C1 N2 C16 2.7(4)
C2 C3 N2 C1 -0.1(3)
C2 C3 N2 C16 178.3(3)
C21 C16 N2 C1 83.4(3)
C17 C16 N2 C1 -99.5(3)
C21 C16 N2 C3 -94.8(3)
C17 C16 N2 C3 82.3(3)
N1A C1A N2A C3A 0.2(3)
Cu1A C1A N2A C3A -179.71(18)
N1A C1A N2A C16A 173.5(2)
Cu1A C1A N2A C16A -6.5(4)
C2A C3A N2A C1A -0.5(3)
C2A C3A N2A C16A -173.8(2)
C21A C16A N2A C1A 95.0(3)
C17A C16A N2A C1A -86.9(3)
C21A C16A N2A C3A -92.5(3)
C17A C16A N2A C3A 85.5(3)
O2 C28 O1 Cu1 5.5(4)
Si1 C28 O1 Cu1 -174.04(12)
O2A C28A O1A Cu1A -6.9(4)
Si1A C28A O1A Cu1A 171.28(17)
Si1B C28A O1A Cu1A -156.60(18)
Si1C C28A O1A Cu1A 146.7(8)
C36 C31 Si1 C29 46.9(3)
C32 C31 Si1 C29 -128.6(2)
C36 C31 Si1 C30 168.5(2)
C32 C31 Si1 C30 -7.0(3)
C36 C31 Si1 C28 -69.8(2)
C32 C31 Si1 C28 114.7(2)
O2 C28 Si1 C29 -38.0(3)
O1 C28 Si1 C29 141.5(2)
O2 C28 Si1 C30 -160.0(3)
O1 C28 Si1 C30 19.5(3)
O2 C28 Si1 C31 78.6(3)
O1 C28 Si1 C31 -101.9(2)
C28 O1 Cu1 C1 121.9(10)
N1 C1 Cu1 O1 114.2(10)
N2 C1 Cu1 O1 -67.0(11)
C28A O1A Cu1A C1A -174(2)
N2A C1A Cu1A O1A -119(2)
N1A C1A Cu1A O1A 61(2)
O2A C28A Si1A C29A -54.0(4)
O1A C28A Si1A C29A 127.7(3)
Si1B C28A Si1A C29A 68.9(3)
Si1C C28A Si1A C29A -106.8(12)
O2A C28A Si1A C30A -174.6(3)
O1A C28A Si1A C30A 7.1(4)
Si1B C28A Si1A C30A -51.7(3)
Si1C C28A Si1A C30A 132.6(12)
O2A C28A Si1A C31A 67.3(3)
O1A C28A Si1A C31A -111.0(3)
Si1B C28A Si1A C31A -169.8(2)
Si1C C28A Si1A C31A 14.5(12)
C29A Si1A C31A C32A -77.4(4)
C30A Si1A C31A C32A 46.3(4)
C28A Si1A C31A C32A 166.2(4)
C29A Si1A C31A C36A 104.2(4)
C30A Si1A C31A C36A -132.0(4)
C28A Si1A C31A C36A -12.1(4)
C36A C31A C32A C33A 0.5(7)
Si1A C31A C32A C33A -177.9(5)
C31A C32A C33A C34A 0.2(10)
C32A C33A C34A C35A -0.8(10)
C33A C34A C35A C36A 0.6(9)
C34A C35A C36A C31A 0.1(8)
C32A C31A C36A C35A -0.6(7)
Si1A C31A C36A C35A 177.8(4)
O2A C28A Si1B C29B 8.6(8)
O1A C28A Si1B C29B 155.5(7)
Si1A C28A Si1B C29B -72.3(7)
Si1C C28A Si1B C29B -70.4(9)
O2A C28A Si1B C30B 122.7(7)
O1A C28A Si1B C30B -90.4(7)
Si1A C28A Si1B C30B 41.8(7)
Si1C C28A Si1B C30B 43.6(8)
O2A C28A Si1B C31B -118.7(5)
O1A C28A Si1B C31B 28.2(5)
Si1A C28A Si1B C31B 160.3(5)
Si1C C28A Si1B C31B 162.2(7)
C29B Si1B C31B C32B -130.4(15)
C30B Si1B C31B C32B 105.9(15)
C28A Si1B C31B C32B -8.2(13)
C29B Si1B C31B C36B 42.1(15)
C30B Si1B C31B C36B -81.6(15)
C28A Si1B C31B C36B 164.2(10)
C36B C31B C32B C33B 9(2)
Si1B C31B C32B C33B -178.1(15)
C31B C32B C33B C34B -1(3)
C32B C33B C34B C35B -5(3)
C33B C34B C35B C36B 2(3)
C34B C35B C36B C31B 6(3)
C32B C31B C36B C35B -11(2)
Si1B C31B C36B C35B 175.7(14)
O2A C28A Si1C C29C -57.7(16)
O1A C28A Si1C C29C 144.5(17)
Si1A C28A Si1C C29C 75(2)
Si1B C28A Si1C C29C 72.2(16)
O2A C28A Si1C C30C -173.2(15)
O1A C28A Si1C C30C 29.0(16)
Si1A C28A Si1C C30C -40.3(18)
Si1B C28A Si1C C30C -43.3(15)
O2A C28A Si1C C31C 68.1(13)
O1A C28A Si1C C31C -89.7(14)
Si1A C28A Si1C C31C -159(2)
Si1B C28A Si1C C31C -162.0(14)
C29C Si1C C31C C32C -84(4)
C30C Si1C C31C C32C 40(4)
C28A Si1C C31C C32C 155(3)
C29C Si1C C31C C36C 90(4)
C30C Si1C C31C C36C -146(4)
C28A Si1C C31C C36C -31(3)
C36C C31C C32C C33C 4(6)
Si1C C31C C32C C33C 178(5)
C31C C32C C33C C34C 3(7)
C32C C33C C34C C35C -4(7)
C33C C34C C35C C36C -1(7)
C34C C35C C36C C31C 7(5)
C32C C31C C36C C35C -9(3)
Si1C C31C C36C C35C 177(3)
C42 C37 C38 C39 -0.7(3)
C37 C38 C39 C40 0.0(3)
C38 C39 C40 C41 0.1(6)
C39 C40 C41 C42 0.5(9)
C40 C41 C42 C37 -1.1(9)
C40 C41 C42 C43 -178.6(5)
C38 C37 C42 C41 1.2(6)
C38 C37 C42 C43 178.7(4)

loop_
_platon_squeeze_void_nr
_platon_squeeze_void_average_x
_platon_squeeze_void_average_y
_platon_squeeze_void_average_z
_platon_squeeze_void_volume
_platon_squeeze_void_count_electrons
_platon_squeeze_void_content
1 0.000 0.000 0.000 249 41 'possibly n-pentane'
2 0.291 0.190 0.009 8 1 ' '
3 0.708 0.810 0.991 8 1 ' '
